data_4074903
loop_
_publ_author_name
'Pantcheva, Ivayla'
'Osakada, Kohtaro'

_publ_section_title
;
 Synthesis and Reactivity of a Platinum(II) Complex with a Chelating
 Dehydro(arylboronic anhydride) Ligand. Transmetalation of Arylboronic
 Acid
;
_journal_issue 7
_journal_name_full Organometallics
_journal_page_first 1735
_journal_paper_doi 10.1021/om0509903
_journal_volume 25
_journal_year 2006
_chemical_formula_moiety 'C64 H56 F12 O9 P4 Pt2 '
_chemical_formula_sum 'C64 H56 F12 O9 P4 Pt2'
_chemical_formula_weight 1711.20
_space_group_IT_number 14
_symmetry_cell_setting monoclinic
_symmetry_Int_Tables_number 14
_symmetry_space_group_name_Hall '-P 2ybc'
_symmetry_space_group_name_H-M 'P 1 21/c 1'
_cell_angle_alpha 90.0000
_cell_angle_beta 93.4409(15)
_cell_angle_gamma 90.0000
_cell_formula_units_Z 4
_cell_length_a 14.9162(16)
_cell_length_b 18.975(2)
_cell_length_c 22.898(3)
_cell_measurement_reflns_used 16517
_cell_measurement_temperature 113.1
_cell_measurement_theta_max 27.5
_cell_measurement_theta_min 3.0
_cell_volume 6469.2(13)
_computing_cell_refinement CrystalClear
_computing_data_collection CrystalClear
_computing_data_reduction CrystalStructure
_computing_publication_material 'CrystalStructure 3.7.0'
_computing_structure_refinement CRYSTALS
_computing_structure_solution SIR92
_diffrn_detector_area_resol_mean 7.31
_diffrn_measured_fraction_theta_full 0.979
_diffrn_measured_fraction_theta_max 0.979
_diffrn_measurement_device_type 'Rigaku Saturn'
_diffrn_measurement_method \w
_diffrn_radiation_type 'Mo K\a'
_diffrn_radiation_wavelength 0.71070
_diffrn_reflns_av_R_equivalents 0.066
_diffrn_reflns_limit_h_max 19
_diffrn_reflns_limit_h_min -18
_diffrn_reflns_limit_k_max 24
_diffrn_reflns_limit_k_min -24
_diffrn_reflns_limit_l_max 22
_diffrn_reflns_limit_l_min -29
_diffrn_reflns_number 47277
_diffrn_reflns_theta_full 27.48
_diffrn_reflns_theta_max 27.48
_exptl_absorpt_coefficient_mu 4.492
_exptl_absorpt_correction_T_max 0.000
_exptl_absorpt_correction_T_min 0.000
_exptl_absorpt_correction_type none
_exptl_crystal_colour colorless
_exptl_crystal_density_diffrn 1.757
_exptl_crystal_density_method 'not measured'
_exptl_crystal_description prism
_exptl_crystal_F_000 3344.00
_exptl_crystal_size_max 0.30
_exptl_crystal_size_mid 0.30
_exptl_crystal_size_min 0.20
_refine_diff_density_max 1.93
_refine_diff_density_min -1.13
_refine_ls_extinction_method none
_refine_ls_goodness_of_fit_ref 0.915
_refine_ls_hydrogen_treatment refall
_refine_ls_number_parameters 876
_refine_ls_number_reflns 10643
_refine_ls_R_factor_gt 0.0400
_refine_ls_shift/su_max 0.0030
_refine_ls_structure_factor_coef F
_refine_ls_weighting_details 'w = 1/[1.0000\s(Fo^2^)]'
_refine_ls_weighting_scheme calc
_refine_ls_wR_factor_ref 0.0457
_reflns_number_gt 10533
_reflns_number_total 14530
_reflns_threshold_expression F^2^>2.0\s(F^2^)
_cod_data_source_file om0509903si20060114_115337.cif
_cod_data_source_block form3
_cod_original_cell_volume 6469.0(12)
_cod_original_formula_sum 'C64 H56 F12 O9 P4 Pt2 '
_cod_database_code 4074903

loop_
_symmetry_equiv_pos_site_id
_symmetry_equiv_pos_as_xyz
1 +X,+Y,+Z
2 -X,1/2+Y,1/2-Z
3 -X,-Y,-Z
4 +X,1/2-Y,1/2+Z

loop_
_atom_site_label
_atom_site_type_symbol
_atom_site_fract_x
_atom_site_fract_y
_atom_site_fract_z
_atom_site_U_iso_or_equiv
_atom_site_adp_type
_atom_site_occupancy
_atom_site_symmetry_multiplicity
_atom_site_calc_flag
_atom_site_refinement_flags
Pt(1) Pt 0.27535(2) 0.465680(10) 1.329960(10) 0.01869(6) Uani 1.00 1 d .
Pt(2) Pt 0.213360(10) 0.394660(10) 1.030510(10) 0.01648(5) Uani 1.00 1 d .
P(1) P 0.31427(11) 0.36258(9) 1.36975(6) 0.0203(4) Uani 1.00 1 d .
P(2) P 0.14368(11) 0.45017(9) 1.36721(6) 0.0220(4) Uani 1.00 1 d .
P(3) P 0.31715(11) 0.42889(9) 1.09770(6) 0.0213(4) Uani 1.00 1 d .
P(4) P 0.13876(11) 0.35493(9) 1.10415(6) 0.0198(4) Uani 1.00 1 d .
F(1) F 0.6125(3) 0.5338(4) 1.3045(2) 0.106(2) Uani 1.00 1 d .
F(2) F 0.5144(3) 0.5678(2) 1.2420(2) 0.0633(17) Uani 1.00 1 d .
F(3) F 0.5598(4) 0.4629(3) 1.2381(2) 0.083(2) Uani 1.00 1 d .
F(4) F 0.1487(4) 0.6938(4) 1.2945(4) 0.126(3) Uani 1.00 1 d .
F(5) F 0.2701(4) 0.7369(3) 1.2737(4) 0.135(3) Uani 1.00 1 d .
F(6) F 0.1991(7) 0.6687(4) 1.2180(3) 0.138(3) Uani 1.00 1 d .
F(7) F 0.3591(6) 0.4941(4) 0.8712(2) 0.140(3) Uani 1.00 1 d .
F(8) F 0.2338(5) 0.4686(5) 0.8409(3) 0.143(3) Uani 1.00 1 d .
F(9) F 0.3375(5) 0.4049(3) 0.8225(2) 0.106(2) Uani 1.00 1 d .
F(10) F -0.0418(3) 0.3816(2) 0.8995(2) 0.0613(16) Uani 1.00 1 d .
F(11) F 0.0498(3) 0.3204(3) 0.85249(19) 0.0649(17) Uani 1.00 1 d .
F(12) F -0.0508(3) 0.2697(2) 0.8993(2) 0.0611(16) Uani 1.00 1 d .
O(1) O 0.3917(2) 0.4811(2) 1.28604(18) 0.0232(11) Uani 1.00 1 d .
O(2) O 0.4854(3) 0.4811(3) 1.3662(2) 0.0371(14) Uani 1.00 1 d .
O(3) O 0.2296(2) 0.5592(2) 1.2896(2) 0.0283(12) Uani 1.00 1 d .
O(4) O 0.3346(3) 0.6281(2) 1.3363(2) 0.0472(17) Uani 1.00 1 d .
O(5) O 0.2764(2) 0.4424(2) 0.96147(18) 0.0209(11) Uani 1.00 1 d .
O(6) O 0.2896(3) 0.3376(2) 0.9168(2) 0.0365(14) Uani 1.00 1 d .
O(7) O 0.1122(2) 0.3780(2) 0.96534(18) 0.0212(11) Uani 1.00 1 d .
O(8) O 0.0833(3) 0.2633(2) 0.9810(2) 0.0302(13) Uani 1.00 1 d .
O(9) O 0.2672(6) 0.9563(5) 0.0833(4) 0.112(3) Uani 1.00 1 d .
C(1) C 0.4661(4) 0.4897(3) 1.3147(2) 0.0247(16) Uani 1.00 1 d .
C(2) C 0.5407(4) 0.5129(4) 1.2751(3) 0.036(2) Uani 1.00 1 d .
C(3) C 0.2697(4) 0.6169(3) 1.3027(3) 0.033(2) Uani 1.00 1 d .
C(4) C 0.2243(5) 0.6801(4) 1.2715(4) 0.044(2) Uani 1.00 1 d .
C(5) C 0.2096(3) 0.3172(3) 1.3846(2) 0.0248(17) Uani 1.00 1 d .
C(6) C 0.1504(4) 0.3716(3) 1.4136(2) 0.0261(17) Uani 1.00 1 d .
C(7) C 0.3758(4) 0.3654(3) 1.4404(2) 0.0248(17) Uani 1.00 1 d .
C(8) C 0.4036(4) 0.3024(4) 1.4664(3) 0.035(2) Uani 1.00 1 d .
C(9) C 0.4494(5) 0.3024(4) 1.5215(3) 0.038(2) Uani 1.00 1 d .
C(10) C 0.4651(4) 0.3649(4) 1.5500(3) 0.034(2) Uani 1.00 1 d .
C(11) C 0.4366(4) 0.4282(4) 1.5252(2) 0.0293(18) Uani 1.00 1 d .
C(12) C 0.3912(4) 0.4285(3) 1.4704(2) 0.0245(17) Uani 1.00 1 d .
C(13) C 0.3789(4) 0.3076(3) 1.3233(2) 0.0227(16) Uani 1.00 1 d .
C(14) C 0.3370(4) 0.2633(3) 1.2814(2) 0.0289(18) Uani 1.00 1 d .
C(15) C 0.3877(5) 0.2251(4) 1.2444(2) 0.036(2) Uani 1.00 1 d .
C(16) C 0.4797(5) 0.2310(4) 1.2473(3) 0.034(2) Uani 1.00 1 d .
C(17) C 0.5221(4) 0.2742(3) 1.2883(3) 0.0311(19) Uani 1.00 1 d .
C(18) C 0.4725(4) 0.3130(3) 1.3270(2) 0.0276(18) Uani 1.00 1 d .
C(19) C 0.1054(4) 0.5234(3) 1.4088(2) 0.0255(17) Uani 1.00 1 d .
C(20) C 0.0146(5) 0.5295(5) 1.4209(3) 0.046(2) Uani 1.00 1 d .
C(21) C -0.0119(6) 0.5885(5) 1.4524(3) 0.052(2) Uani 1.00 1 d .
C(22) C 0.0481(7) 0.6377(5) 1.4729(3) 0.057(2) Uani 1.00 1 d .
C(23) C 0.1358(6) 0.6309(4) 1.4612(3) 0.050(2) Uani 1.00 1 d .
C(24) C 0.1656(5) 0.5742(4) 1.4300(3) 0.037(2) Uani 1.00 1 d .
C(25) C 0.0543(3) 0.4357(3) 1.3111(2) 0.0239(16) Uani 1.00 1 d .
C(26) C 0.0108(4) 0.3711(4) 1.3044(3) 0.0321(19) Uani 1.00 1 d .
C(27) C -0.0580(4) 0.3617(4) 1.2600(3) 0.040(2) Uani 1.00 1 d .
C(28) C -0.0837(4) 0.4182(4) 1.2247(3) 0.038(2) Uani 1.00 1 d .
C(29) C -0.0398(4) 0.4819(4) 1.2313(3) 0.037(2) Uani 1.00 1 d .
C(30) C 0.0296(4) 0.4910(4) 1.2742(2) 0.0312(19) Uani 1.00 1 d .
C(31) C 0.2902(4) 0.4011(3) 0.9184(2) 0.0256(17) Uani 1.00 1 d .
C(32) C 0.3068(4) 0.4424(4) 0.8627(3) 0.033(2) Uani 1.00 1 d .
C(33) C 0.0727(3) 0.3189(3) 0.9559(2) 0.0221(16) Uani 1.00 1 d .
C(34) C 0.0065(4) 0.3237(4) 0.9018(3) 0.0310(19) Uani 1.00 1 d .
C(35) C 0.2819(4) 0.4044(3) 1.1704(2) 0.0280(18) Uani 1.00 1 d .
C(36) C 0.1785(4) 0.4062(3) 1.1681(2) 0.0275(18) Uani 1.00 1 d .
C(37) C 0.4291(4) 0.3947(3) 1.0915(2) 0.0243(16) Uani 1.00 1 d .
C(38) C 0.4734(4) 0.3552(4) 1.1343(3) 0.035(2) Uani 1.00 1 d .
C(39) C 0.5592(4) 0.3294(4) 1.1266(3) 0.046(2) Uani 1.00 1 d .
C(40) C 0.5996(4) 0.3437(4) 1.0761(4) 0.049(2) Uani 1.00 1 d .
C(41) C 0.5564(4) 0.3841(5) 1.0325(4) 0.051(2) Uani 1.00 1 d .
C(42) C 0.4706(4) 0.4093(4) 1.0402(3) 0.036(2) Uani 1.00 1 d .
C(43) C 0.3280(4) 0.5238(3) 1.0978(2) 0.0284(18) Uani 1.00 1 d .
C(44) C 0.4088(5) 0.5542(4) 1.1228(4) 0.052(2) Uani 1.00 1 d .
C(45) C 0.4165(7) 0.6267(5) 1.1250(4) 0.071(3) Uani 1.00 1 d .
C(46) C 0.3467(6) 0.6697(4) 1.1015(3) 0.052(2) Uani 1.00 1 d .
C(47) C 0.2697(5) 0.6396(4) 1.0769(3) 0.037(2) Uani 1.00 1 d .
C(48) C 0.2599(4) 0.5672(4) 1.0750(2) 0.0303(19) Uani 1.00 1 d .
C(49) C 0.1602(3) 0.2641(3) 1.1261(2) 0.0218(16) Uani 1.00 1 d .
C(50) C 0.1219(4) 0.2379(4) 1.1757(2) 0.0286(18) Uani 1.00 1 d .
C(51) C 0.1405(4) 0.1700(4) 1.1943(3) 0.036(2) Uani 1.00 1 d .
C(52) C 0.1971(4) 0.1275(4) 1.1627(3) 0.035(2) Uani 1.00 1 d .
C(53) C 0.2343(4) 0.1533(3) 1.1130(3) 0.033(2) Uani 1.00 1 d .
C(54) C 0.2159(4) 0.2216(3) 1.0946(2) 0.0273(17) Uani 1.00 1 d .
C(55) C 0.0198(3) 0.3683(3) 1.0925(2) 0.0200(15) Uani 1.00 1 d .
C(56) C -0.0430(4) 0.3144(3) 1.0938(2) 0.0263(17) Uani 1.00 1 d .
C(57) C -0.1336(4) 0.3293(4) 1.0815(3) 0.0320(19) Uani 1.00 1 d .
C(58) C -0.1612(4) 0.3978(4) 1.0691(3) 0.0319(19) Uani 1.00 1 d .
C(59) C -0.0985(4) 0.4521(3) 1.0670(3) 0.0295(18) Uani 1.00 1 d .
C(60) C -0.0079(4) 0.4372(3) 1.0784(2) 0.0257(17) Uani 1.00 1 d .
C(61) C 0.3283(5) 0.8968(5) 0.0633(4) 0.057(2) Uani 1.00 1 d .
C(62) C 0.2990(7) 0.8368(4) 0.0887(6) 0.101(4) Uani 1.00 1 d .
C(63) C 0.2414(11) 0.8505(8) 0.1321(8) 0.148(7) Uani 1.00 1 d .
C(64) C 0.2074(10) 0.9160(6) 0.1243(7) 0.119(6) Uani 1.00 1 d .
H(1) H 0.1804 0.3008 1.3491 0.030 Uiso 1.00 1 c R
H(2) H 0.2220 0.2784 1.4100 0.030 Uiso 1.00 1 c R
H(3) H 0.1764 0.3835 1.4511 0.031 Uiso 1.00 1 c R
H(4) H 0.0919 0.3530 1.4173 0.031 Uiso 1.00 1 c R
H(5) H 0.3914 0.2594 1.4462 0.042 Uiso 1.00 1 c R
H(6) H 0.4697 0.2594 1.5390 0.045 Uiso 1.00 1 c R
H(7) H 0.4961 0.3652 1.5875 0.041 Uiso 1.00 1 c R
H(8) H 0.4481 0.4712 1.5454 0.036 Uiso 1.00 1 c R
H(9) H 0.3699 0.4715 1.4533 0.030 Uiso 1.00 1 c R
H(10) H 0.2733 0.2600 1.2784 0.034 Uiso 1.00 1 c R
H(11) H 0.3589 0.1942 1.2165 0.043 Uiso 1.00 1 c R
H(12) H 0.5144 0.2052 1.2212 0.042 Uiso 1.00 1 c R
H(13) H 0.5856 0.2786 1.2903 0.038 Uiso 1.00 1 c R
H(14) H 0.5017 0.3424 1.3558 0.033 Uiso 1.00 1 c R
H(15) H -0.0275 0.4945 1.4077 0.056 Uiso 1.00 1 c R
H(16) H -0.0734 0.5944 1.4598 0.063 Uiso 1.00 1 c R
H(17) H 0.0285 0.6764 1.4952 0.068 Uiso 1.00 1 c R
H(18) H 0.1771 0.6661 1.4750 0.060 Uiso 1.00 1 c R
H(19) H 0.2273 0.5698 1.4224 0.044 Uiso 1.00 1 c R
H(20) H 0.0284 0.3331 1.3295 0.038 Uiso 1.00 1 c R
H(21) H -0.0877 0.3176 1.2550 0.048 Uiso 1.00 1 c R
H(22) H -0.1309 0.4129 1.1953 0.046 Uiso 1.00 1 c R
H(23) H -0.0577 0.5202 1.2066 0.044 Uiso 1.00 1 c R
H(24) H 0.0606 0.5346 1.2780 0.038 Uiso 1.00 1 c R
H(25) H 0.3020 0.3580 1.1798 0.033 Uiso 1.00 1 c R
H(26) H 0.3066 0.4365 1.1989 0.033 Uiso 1.00 1 c R
H(27) H 0.1583 0.4535 1.1643 0.033 Uiso 1.00 1 c R
H(28) H 0.1570 0.3862 1.2026 0.033 Uiso 1.00 1 c R
H(29) H 0.4447 0.3460 1.1694 0.041 Uiso 1.00 1 c R
H(30) H 0.5898 0.3026 1.1567 0.055 Uiso 1.00 1 c R
H(31) H 0.6575 0.3251 1.0704 0.059 Uiso 1.00 1 c R
H(32) H 0.5857 0.3950 0.9979 0.062 Uiso 1.00 1 c R
H(33) H 0.4397 0.4360 1.0103 0.044 Uiso 1.00 1 c R
H(34) H 0.4567 0.5248 1.1372 0.060 Uiso 1.00 1 c R
H(35) H 0.4690 0.6479 1.1427 0.082 Uiso 1.00 1 c R
H(36) H 0.3532 0.7195 1.1021 0.061 Uiso 1.00 1 c R
H(37) H 0.2224 0.6692 1.0618 0.045 Uiso 1.00 1 c R
H(38) H 0.2066 0.5467 1.0576 0.037 Uiso 1.00 1 c R
H(39) H 0.0832 0.2668 1.1968 0.034 Uiso 1.00 1 c R
H(40) H 0.1143 0.1520 1.2281 0.044 Uiso 1.00 1 c R
H(41) H 0.2102 0.0809 1.1757 0.042 Uiso 1.00 1 c R
H(42) H 0.2727 0.1242 1.0918 0.040 Uiso 1.00 1 c R
H(43) H 0.2415 0.2395 1.0606 0.033 Uiso 1.00 1 c R
H(44) H -0.0243 0.2677 1.1030 0.032 Uiso 1.00 1 c R
H(45) H -0.1769 0.2926 1.0818 0.039 Uiso 1.00 1 c R
H(46) H -0.2233 0.4076 1.0616 0.039 Uiso 1.00 1 c R
H(47) H -0.1181 0.4988 1.0585 0.036 Uiso 1.00 1 c R
H(48) H 0.0354 0.4737 1.0762 0.031 Uiso 1.00 1 c R
H(49) H 0.3244 0.8929 0.0219 0.068 Uiso 1.00 1 c R
H(50) H 0.3887 0.9058 0.0766 0.068 Uiso 1.00 1 c R
H(51) H 0.2667 0.8100 0.0593 0.126 Uiso 1.00 1 c R
H(52) H 0.3492 0.8104 0.1039 0.126 Uiso 1.00 1 c R
H(53) H 0.1945 0.8165 0.1307 0.181 Uiso 1.00 1 c R
H(54) H 0.2751 0.8470 0.1685 0.181 Uiso 1.00 1 c R
H(55) H 0.2099 0.9394 0.1611 0.147 Uiso 1.00 1 c R
H(56) H 0.1468 0.9136 0.1091 0.147 Uiso 1.00 1 c R

loop_
_atom_site_aniso_label
_atom_site_aniso_U_11
_atom_site_aniso_U_22
_atom_site_aniso_U_33
_atom_site_aniso_U_12
_atom_site_aniso_U_13
_atom_site_aniso_U_23
Pt(1) 0.02035(12) 0.01738(12) 0.01848(12) -0.00012(10) 0.00236(9) -0.00012(10)
Pt(2) 0.01758(11) 0.01641(12) 0.01568(11) -0.00088(9) 0.00285(8) 0.00002(10)
P(1) 0.0237(8) 0.0163(8) 0.0212(7) 0.0013(6) 0.0040(6) -0.0001(6)
P(2) 0.0220(8) 0.0241(9) 0.0203(7) 0.0016(6) 0.0044(6) 0.0002(6)
P(3) 0.0235(8) 0.0192(8) 0.0208(8) -0.0001(6) -0.0016(6) -0.0000(6)
P(4) 0.0208(7) 0.0187(8) 0.0206(7) 0.0021(6) 0.0063(6) 0.0015(6)
F(1) 0.053(3) 0.210(9) 0.054(3) -0.070(4) -0.007(2) 0.031(4)
F(2) 0.075(3) 0.051(3) 0.067(3) -0.008(2) 0.024(2) 0.026(2)
F(3) 0.100(4) 0.052(3) 0.105(4) 0.001(3) 0.082(4) -0.004(3)
F(4) 0.099(4) 0.090(5) 0.198(8) 0.068(4) 0.080(5) 0.083(5)
F(5) 0.092(4) 0.046(4) 0.260(10) -0.022(3) -0.038(5) 0.075(5)
F(6) 0.258(10) 0.073(5) 0.077(5) 0.060(6) -0.038(5) 0.025(4)
F(7) 0.234(9) 0.134(7) 0.055(3) -0.142(7) 0.044(5) -0.006(4)
F(8) 0.116(5) 0.244(11) 0.074(4) 0.098(6) 0.039(4) 0.100(6)
F(9) 0.213(7) 0.044(3) 0.071(4) 0.012(4) 0.101(4) -0.001(3)
F(10) 0.054(2) 0.045(3) 0.080(3) 0.020(2) -0.037(2) -0.015(2)
F(11) 0.056(2) 0.114(5) 0.023(2) 0.002(3) -0.006(2) -0.004(2)
F(12) 0.047(2) 0.049(3) 0.084(3) -0.020(2) -0.022(2) -0.010(2)
O(1) 0.021(2) 0.031(2) 0.018(2) -0.0047(18) 0.0030(16) 0.0034(19)
O(2) 0.031(2) 0.059(3) 0.021(2) -0.010(2) 0.000(2) -0.000(2)
O(3) 0.028(2) 0.024(2) 0.033(2) 0.003(2) -0.000(2) 0.009(2)
O(4) 0.044(3) 0.032(3) 0.064(3) 0.002(2) -0.014(2) -0.007(2)
O(5) 0.025(2) 0.022(2) 0.017(2) -0.0057(18) 0.0064(17) 0.0011(17)
O(6) 0.053(3) 0.022(2) 0.036(2) 0.001(2) 0.017(2) -0.003(2)
O(7) 0.020(2) 0.022(2) 0.021(2) -0.0012(17) -0.0019(16) -0.0003(18)
O(8) 0.041(2) 0.018(2) 0.032(2) -0.005(2) 0.004(2) -0.001(2)
O(9) 0.131(7) 0.078(7) 0.129(8) 0.002(5) 0.028(6) 0.002(6)
C(1) 0.034(3) 0.023(3) 0.017(3) -0.006(2) 0.001(2) -0.001(2)
C(2) 0.030(3) 0.049(5) 0.029(3) -0.011(3) 0.002(3) 0.001(3)
C(3) 0.037(3) 0.023(4) 0.041(4) 0.003(3) 0.010(3) 0.002(3)
C(4) 0.051(4) 0.030(4) 0.053(5) 0.004(3) 0.009(4) 0.020(4)
C(5) 0.019(2) 0.024(3) 0.033(3) 0.000(2) 0.007(2) -0.001(2)
C(6) 0.025(3) 0.026(3) 0.028(3) -0.003(2) 0.005(2) 0.004(2)
C(7) 0.024(3) 0.024(3) 0.027(3) -0.005(2) 0.003(2) -0.000(2)
C(8) 0.043(4) 0.030(4) 0.032(3) -0.002(3) -0.007(3) 0.001(3)
C(9) 0.047(4) 0.027(4) 0.039(4) 0.005(3) -0.003(3) 0.009(3)
C(10) 0.038(4) 0.042(4) 0.024(3) 0.000(3) 0.004(2) 0.004(3)
C(11) 0.030(3) 0.036(4) 0.023(3) -0.010(3) 0.010(2) -0.006(3)
C(12) 0.025(3) 0.024(3) 0.026(3) -0.002(2) 0.007(2) -0.001(2)
C(13) 0.026(3) 0.016(3) 0.026(3) 0.004(2) 0.007(2) 0.002(2)
C(14) 0.023(3) 0.033(4) 0.030(3) -0.001(2) -0.004(2) -0.002(3)
C(15) 0.054(4) 0.029(4) 0.024(3) 0.002(3) 0.005(3) -0.005(3)
C(16) 0.050(4) 0.026(4) 0.028(3) 0.008(3) 0.015(3) -0.001(3)
C(17) 0.029(3) 0.029(4) 0.036(3) 0.002(2) 0.011(2) 0.005(3)
C(18) 0.023(3) 0.031(4) 0.029(3) 0.001(2) 0.006(2) -0.008(3)
C(19) 0.033(3) 0.028(4) 0.016(2) 0.015(2) 0.002(2) -0.002(2)
C(20) 0.041(4) 0.066(6) 0.032(4) 0.020(4) 0.008(3) -0.011(4)
C(21) 0.057(5) 0.071(7) 0.028(4) 0.034(5) 0.010(3) 0.001(4)
C(22) 0.097(7) 0.043(5) 0.031(4) 0.042(5) 0.004(4) -0.002(3)
C(23) 0.082(6) 0.030(4) 0.040(4) 0.010(4) 0.008(4) -0.006(3)
C(24) 0.048(4) 0.030(4) 0.032(3) 0.008(3) 0.005(3) 0.002(3)
C(25) 0.016(2) 0.034(4) 0.022(3) -0.002(2) 0.006(2) -0.001(2)
C(26) 0.032(3) 0.032(4) 0.033(3) -0.003(3) -0.001(2) -0.004(3)
C(27) 0.034(3) 0.047(5) 0.039(4) -0.005(3) 0.007(3) -0.015(3)
C(28) 0.029(3) 0.060(5) 0.026(3) 0.005(3) -0.001(2) -0.011(3)
C(29) 0.036(3) 0.049(5) 0.026(3) -0.000(3) -0.001(3) 0.002(3)
C(30) 0.027(3) 0.036(4) 0.031(3) -0.001(3) 0.004(2) 0.003(3)
C(31) 0.023(3) 0.029(4) 0.026(3) 0.001(2) 0.007(2) -0.000(2)
C(32) 0.028(3) 0.045(4) 0.028(3) -0.002(3) 0.013(2) 0.002(3)
C(33) 0.020(3) 0.024(3) 0.023(3) -0.004(2) 0.009(2) -0.004(2)
C(34) 0.019(3) 0.032(4) 0.041(4) 0.002(2) -0.006(2) -0.007(3)
C(35) 0.038(3) 0.032(4) 0.014(2) -0.002(3) -0.001(2) 0.003(2)
C(36) 0.033(3) 0.029(4) 0.021(3) -0.003(2) 0.006(2) -0.002(2)
C(37) 0.019(3) 0.019(3) 0.035(3) -0.004(2) 0.003(2) 0.005(2)
C(38) 0.032(3) 0.028(4) 0.044(4) -0.002(3) -0.002(3) 0.012(3)
C(39) 0.033(4) 0.044(5) 0.060(5) -0.002(3) -0.010(3) 0.019(4)
C(40) 0.018(3) 0.040(5) 0.089(6) 0.007(3) 0.010(3) 0.016(4)
C(41) 0.021(3) 0.066(6) 0.069(6) -0.000(3) 0.015(3) 0.021(5)
C(42) 0.022(3) 0.047(5) 0.040(4) -0.002(3) 0.005(3) 0.010(3)
C(43) 0.041(3) 0.016(3) 0.027(3) -0.000(2) -0.006(2) 0.004(2)
C(44) 0.063(5) 0.020(4) 0.067(5) -0.002(3) -0.043(4) -0.005(3)
C(45) 0.087(7) 0.031(5) 0.088(7) -0.007(4) -0.055(6) -0.011(5)
C(46) 0.084(6) 0.022(4) 0.047(4) 0.004(4) -0.021(4) -0.010(3)
C(47) 0.050(4) 0.018(3) 0.043(4) 0.001(3) 0.005(3) -0.001(3)
C(48) 0.026(3) 0.034(4) 0.031(3) 0.000(3) 0.004(2) 0.004(3)
C(49) 0.020(2) 0.020(3) 0.026(3) -0.001(2) 0.001(2) 0.006(2)
C(50) 0.025(3) 0.034(4) 0.027(3) 0.006(2) 0.006(2) 0.008(3)
C(51) 0.032(3) 0.037(4) 0.041(4) -0.001(3) 0.005(3) 0.019(3)
C(52) 0.036(3) 0.021(3) 0.048(4) 0.000(3) -0.003(3) 0.010(3)
C(53) 0.031(3) 0.023(3) 0.046(4) 0.006(2) 0.001(3) -0.005(3)
C(54) 0.028(3) 0.022(3) 0.032(3) 0.002(2) 0.003(2) 0.004(2)
C(55) 0.020(2) 0.023(3) 0.018(2) 0.002(2) 0.007(2) -0.002(2)
C(56) 0.022(3) 0.023(3) 0.034(3) 0.006(2) 0.002(2) 0.004(2)
C(57) 0.029(3) 0.024(3) 0.043(4) -0.002(3) 0.005(3) -0.004(3)
C(58) 0.025(3) 0.033(4) 0.038(3) 0.010(3) 0.005(2) 0.003(3)
C(59) 0.029(3) 0.027(4) 0.034(3) 0.005(2) 0.008(2) 0.011(3)
C(60) 0.027(3) 0.018(3) 0.032(3) 0.001(2) 0.006(2) 0.007(2)
C(61) 0.047(5) 0.053(6) 0.071(6) 0.003(4) 0.003(4) -0.003(5)
C(62) 0.096(8) 0.016(4) 0.204(14) 0.034(5) 0.106(9) 0.042(6)
C(63) 0.148(14) 0.074(10) 0.23(2) 0.051(10) 0.083(14) 0.084(12)
C(64) 0.151(13) 0.050(8) 0.165(15) 0.007(8) 0.101(11) 0.025(9)

loop_
_atom_type_symbol
_atom_type_description
_atom_type_scat_dispersion_real
_atom_type_scat_dispersion_imag
_atom_type_scat_source
C C 0.003 0.002
;
International Tables for Crystallography
(1992, Vol. C, Tables 4.2.6.8 and 6.1.1.4)
;
H H 0.000 0.000
;
International Tables for Crystallography
(1992, Vol. C, Table 6.1.1.4)
;
O O 0.011 0.006
;
International Tables for Crystallography
(1992, Vol. C, Tables 4.2.6.8 and 6.1.1.4)
;
F F 0.017 0.010
;
International Tables for Crystallography
(1992, Vol. C, Tables 4.2.6.8 and 6.1.1.4)
;
P P 0.102 0.094
;
International Tables for Crystallography
(1992, Vol. C, Tables 4.2.6.8 and 6.1.1.4)
;
Pt Pt -1.703 8.390
;
International Tables for Crystallography
(1992, Vol. C, Tables 4.2.6.8 and 6.1.1.4)
;

loop_
_geom_angle_atom_site_label_1
_geom_angle_atom_site_label_2
_geom_angle_atom_site_label_3
_geom_angle
_geom_angle_publ_flag
P(1) Pt(1) P(2) 86.60(6) yes
P(1) Pt(1) O(1) 96.74(13) yes
P(1) Pt(1) O(3) 175.55(12) yes
P(2) Pt(1) O(1) 173.74(11) no
P(2) Pt(1) O(3) 90.53(13) yes
O(1) Pt(1) O(3) 85.80(17) yes
P(3) Pt(2) P(4) 86.15(6) no
P(3) Pt(2) O(5) 94.05(11) no
P(3) Pt(2) O(7) 171.65(13) no
P(4) Pt(2) O(5) 173.85(12) no
P(4) Pt(2) O(7) 96.83(12) no
O(5) Pt(2) O(7) 82.14(16) no
Pt(1) P(1) C(5) 106.6(2) no
Pt(1) P(1) C(7) 116.5(2) no
Pt(1) P(1) C(13) 113.7(2) no
C(5) P(1) C(7) 103.9(3) no
C(5) P(1) C(13) 109.1(3) no
C(7) P(1) C(13) 106.4(2) no
Pt(1) P(2) C(6) 108.3(2) no
Pt(1) P(2) C(19) 114.8(2) no
Pt(1) P(2) C(25) 112.3(2) no
C(6) P(2) C(19) 109.4(3) no
C(6) P(2) C(25) 107.4(3) no
C(19) P(2) C(25) 104.4(3) no
Pt(2) P(3) C(35) 109.2(2) no
Pt(2) P(3) C(37) 116.8(2) no
Pt(2) P(3) C(43) 110.6(2) no
C(35) P(3) C(37) 107.3(3) no
C(35) P(3) C(43) 106.4(3) no
C(37) P(3) C(43) 105.9(3) no
Pt(2) P(4) C(36) 106.0(2) no
Pt(2) P(4) C(49) 116.5(2) no
Pt(2) P(4) C(55) 112.1(2) no
C(36) P(4) C(49) 103.9(3) no
C(36) P(4) C(55) 108.3(3) no
C(49) P(4) C(55) 109.3(2) no
Pt(1) O(1) C(1) 120.0(3) no
Pt(1) O(3) C(3) 119.2(4) no
Pt(2) O(5) C(31) 114.5(4) no
Pt(2) O(7) C(33) 124.1(3) no
C(61) O(9) C(64) 101.1(8) no
O(1) C(1) O(2) 129.7(6) no
O(1) C(1) C(2) 112.0(5) no
O(2) C(1) C(2) 118.2(5) no
F(1) C(2) F(2) 105.3(7) no
F(1) C(2) F(3) 110.6(6) no
F(1) C(2) C(1) 112.8(6) no
F(2) C(2) F(3) 105.4(6) no
F(2) C(2) C(1) 111.0(6) no
F(3) C(2) C(1) 111.4(6) no
O(3) C(3) O(4) 130.0(6) no
O(3) C(3) C(4) 112.0(6) no
O(4) C(3) C(4) 118.0(6) no
F(4) C(4) F(5) 106.8(8) no
F(4) C(4) F(6) 102.1(8) no
F(4) C(4) C(3) 109.9(7) no
F(5) C(4) F(6) 107.9(8) no
F(5) C(4) C(3) 115.0(7) no
F(6) C(4) C(3) 114.2(7) no
P(1) C(5) C(6) 106.4(4) no
P(2) C(6) C(5) 108.1(4) no
P(1) C(7) C(8) 118.6(5) no
P(1) C(7) C(12) 121.7(5) no
C(8) C(7) C(12) 119.6(6) no
C(7) C(8) C(9) 120.2(6) no
C(8) C(9) C(10) 119.4(7) no
C(9) C(10) C(11) 121.1(6) no
C(10) C(11) C(12) 119.8(6) no
C(7) C(12) C(11) 119.9(6) no
P(1) C(13) C(14) 121.2(4) no
P(1) C(13) C(18) 119.3(4) no
C(14) C(13) C(18) 119.4(6) no
C(13) C(14) C(15) 120.1(6) no
C(14) C(15) C(16) 120.7(6) no
C(15) C(16) C(17) 120.0(6) no
C(16) C(17) C(18) 120.6(6) no
C(13) C(18) C(17) 119.2(6) no
P(2) C(19) C(20) 120.6(5) no
P(2) C(19) C(24) 120.2(5) no
C(20) C(19) C(24) 119.2(6) no
C(19) C(20) C(21) 118.2(7) no
C(20) C(21) C(22) 121.8(8) no
C(21) C(22) C(23) 119.3(8) no
C(22) C(23) C(24) 121.4(8) no
C(19) C(24) C(23) 120.0(7) no
P(2) C(25) C(26) 122.0(5) no
P(2) C(25) C(30) 118.4(5) no
C(26) C(25) C(30) 119.7(5) no
C(25) C(26) C(27) 120.4(6) no
C(26) C(27) C(28) 119.0(7) no
C(27) C(28) C(29) 120.2(6) no
C(28) C(29) C(30) 120.9(7) no
C(25) C(30) C(29) 119.7(7) no
O(5) C(31) O(6) 129.2(6) no
O(5) C(31) C(32) 111.6(6) no
O(6) C(31) C(32) 119.1(6) no
F(7) C(32) F(8) 105.3(8) no
F(7) C(32) F(9) 107.5(7) no
F(7) C(32) C(31) 113.5(6) no
F(8) C(32) F(9) 105.8(7) no
F(8) C(32) C(31) 110.5(6) no
F(9) C(32) C(31) 113.6(6) no
O(7) C(33) O(8) 129.7(5) no
O(7) C(33) C(34) 110.5(5) no
O(8) C(33) C(34) 119.7(6) no
F(10) C(34) F(11) 107.3(6) no
F(10) C(34) F(12) 107.1(5) no
F(10) C(34) C(33) 114.0(6) no
F(11) C(34) F(12) 105.5(6) no
F(11) C(34) C(33) 111.0(5) no
F(12) C(34) C(33) 111.6(6) no
P(3) C(35) C(36) 107.7(4) no
P(4) C(36) C(35) 107.0(4) no
P(3) C(37) C(38) 123.2(5) no
P(3) C(37) C(42) 117.2(5) no
C(38) C(37) C(42) 119.5(6) no
C(37) C(38) C(39) 120.7(7) no
C(38) C(39) C(40) 119.5(7) no
C(39) C(40) C(41) 120.7(7) no
C(40) C(41) C(42) 119.4(8) no
C(37) C(42) C(41) 120.1(7) no
P(3) C(43) C(44) 118.5(5) no
P(3) C(43) C(48) 121.8(5) no
C(44) C(43) C(48) 119.7(6) no
C(43) C(44) C(45) 119.0(7) no
C(44) C(45) C(46) 120.4(8) no
C(45) C(46) C(47) 119.9(8) no
C(46) C(47) C(48) 120.7(7) no
C(43) C(48) C(47) 120.3(6) no
P(4) C(49) C(50) 119.4(5) no
P(4) C(49) C(54) 120.5(4) no
C(50) C(49) C(54) 120.1(6) no
C(49) C(50) C(51) 120.1(6) no
C(50) C(51) C(52) 119.6(6) no
C(51) C(52) C(53) 120.4(7) no
C(52) C(53) C(54) 119.9(6) no
C(49) C(54) C(53) 119.9(6) no
P(4) C(55) C(56) 123.7(5) no
P(4) C(55) C(60) 116.1(4) no
C(56) C(55) C(60) 120.1(5) no
C(55) C(56) C(57) 119.6(6) no
C(56) C(57) C(58) 120.3(6) no
C(57) C(58) C(59) 120.5(6) no
C(58) C(59) C(60) 119.3(6) no
C(55) C(60) C(59) 120.2(6) no
O(9) C(61) C(62) 106.0(8) no
C(61) C(62) C(63) 112.4(10) no
C(62) C(63) C(64) 108.9(14) no
O(9) C(64) C(63) 108.1(13) no

loop_
_geom_bond_atom_site_label_1
_geom_bond_atom_site_label_2
_geom_bond_distance
_geom_bond_publ_flag
Pt(1) P(1) 2.2205(16) yes
Pt(1) P(2) 2.2074(16) yes
Pt(1) O(1) 2.078(4) yes
Pt(1) O(3) 2.096(4) yes
Pt(2) P(3) 2.2135(15) no
Pt(2) P(4) 2.2079(16) no
Pt(2) O(5) 2.094(4) no
Pt(2) O(7) 2.081(3) no
P(1) C(5) 1.833(6) no
P(1) C(7) 1.811(6) no
P(1) C(13) 1.809(6) no
P(2) C(6) 1.830(7) no
P(2) C(19) 1.797(6) no
P(2) C(25) 1.816(6) no
P(3) C(35) 1.836(6) no
P(3) C(37) 1.805(6) no
P(3) C(43) 1.809(7) no
P(4) C(36) 1.828(6) no
P(4) C(49) 1.818(6) no
P(4) C(55) 1.797(6) no
F(1) C(2) 1.292(9) no
F(2) C(2) 1.333(9) no
F(3) C(2) 1.315(10) no
F(4) C(4) 1.299(11) no
F(5) C(4) 1.276(11) no
F(6) C(4) 1.279(11) no
F(7) C(32) 1.262(12) no
F(8) C(32) 1.271(10) no
F(9) C(32) 1.269(10) no
F(10) C(34) 1.312(8) no
F(11) C(34) 1.336(8) no
F(12) C(34) 1.334(8) no
O(1) C(1) 1.264(7) no
O(2) C(1) 1.208(7) no
O(3) C(3) 1.275(8) no
O(4) C(3) 1.219(9) no
O(5) C(31) 1.286(8) no
O(6) C(31) 1.206(9) no
O(7) C(33) 1.280(8) no
O(8) C(33) 1.207(8) no
O(9) C(61) 1.538(14) no
O(9) C(64) 1.537(19) no
C(1) C(2) 1.541(10) no
C(3) C(4) 1.532(11) no
C(5) C(6) 1.535(9) no
C(7) C(8) 1.389(10) no
C(7) C(12) 1.393(9) no
C(8) C(9) 1.399(10) no
C(9) C(10) 1.368(11) no
C(10) C(11) 1.384(11) no
C(11) C(12) 1.390(8) no
C(13) C(14) 1.396(9) no
C(13) C(18) 1.397(8) no
C(14) C(15) 1.375(10) no
C(15) C(16) 1.376(10) no
C(16) C(17) 1.371(10) no
C(17) C(18) 1.396(9) no
C(19) C(20) 1.403(10) no
C(19) C(24) 1.385(10) no
C(20) C(21) 1.401(13) no
C(21) C(22) 1.358(14) no
C(22) C(23) 1.356(14) no
C(23) C(24) 1.380(12) no
C(25) C(26) 1.391(10) no
C(25) C(30) 1.384(10) no
C(26) C(27) 1.412(10) no
C(27) C(28) 1.383(11) no
C(28) C(29) 1.378(12) no
C(29) C(30) 1.394(9) no
C(31) C(32) 1.531(10) no
C(33) C(34) 1.538(8) no
C(35) C(36) 1.540(9) no
C(37) C(38) 1.371(9) no
C(37) C(42) 1.386(10) no
C(38) C(39) 1.391(10) no
C(39) C(40) 1.364(12) no
C(40) C(41) 1.386(12) no
C(41) C(42) 1.386(10) no
C(43) C(44) 1.423(10) no
C(43) C(48) 1.385(9) no
C(44) C(45) 1.382(12) no
C(45) C(46) 1.404(13) no
C(46) C(47) 1.372(11) no
C(47) C(48) 1.383(10) no
C(49) C(50) 1.394(9) no
C(49) C(54) 1.391(9) no
C(50) C(51) 1.379(11) no
C(51) C(52) 1.400(10) no
C(52) C(53) 1.385(10) no
C(53) C(54) 1.385(10) no
C(55) C(56) 1.388(9) no
C(55) C(60) 1.403(9) no
C(56) C(57) 1.392(8) no
C(57) C(58) 1.387(10) no
C(58) C(59) 1.394(10) no
C(59) C(60) 1.390(9) no
C(61) C(62) 1.361(14) no
C(62) C(63) 1.38(2) no
C(63) C(64) 1.35(2) no
